data_1510978
loop_
_publ_author_name
'Meyer, H.J.'
'Mori, T.'
'Glaser, J.'

_publ_section_title
;
 Crystal structure of Ce3 Ni2 (B N)2 N and magnetic behavior of (Ce Ni (B
 N))2 (Ce N)(x) with x = 0, 1
;
_journal_name_full 'Zeitschrift fuer Anorganische und Allgemeine Chemie'
_journal_page_first 1067
_journal_page_last 1070
_journal_volume 634
_journal_year 2008
_chemical_formula_sum 'B2 Ce3 N3 Ni2'
_chemical_name_systematic 'Ce3 Ni2 (B N)2 N'
_space_group_IT_number 139
_symmetry_space_group_name_Hall '-I 4 2'
_symmetry_space_group_name_H-M 'I 4/m m m'
_cell_angle_alpha 90
_cell_angle_beta 90
_cell_angle_gamma 90
_cell_formula_units_Z 2
_cell_length_a 3.5817
_cell_length_b 3.5817
_cell_length_c 20.283
_cell_volume 260.202
_citation_journal_id_ASTM ZAACAB
_cod_data_source_file boron_62.cif
_cod_data_source_block B2Ce3N3Ni2
_cod_database_code 1510978

loop_
_symmetry_equiv_pos_as_xyz
x,y,z
-y,x,z
-x,-y,z
y,-x,z
x,-y,-z
y,x,-z
-x,y,-z
-y,-x,-z
-x,-y,-z
y,-x,-z
x,y,-z
-y,x,-z
-x,y,z
-y,-x,z
x,-y,z
y,x,z
x+1/2,y+1/2,z+1/2
-y+1/2,x+1/2,z+1/2
-x+1/2,-y+1/2,z+1/2
y+1/2,-x+1/2,z+1/2
x+1/2,-y+1/2,-z+1/2
y+1/2,x+1/2,-z+1/2
-x+1/2,y+1/2,-z+1/2
-y+1/2,-x+1/2,-z+1/2
-x+1/2,-y+1/2,-z+1/2
y+1/2,-x+1/2,-z+1/2
x+1/2,y+1/2,-z+1/2
-y+1/2,x+1/2,-z+1/2
-x+1/2,y+1/2,z+1/2
-y+1/2,-x+1/2,z+1/2
x+1/2,-y+1/2,z+1/2
y+1/2,x+1/2,z+1/2

loop_
_atom_site_label
_atom_site_type_symbol
_atom_site_fract_x
_atom_site_fract_y
_atom_site_fract_z
_atom_site_occupancy
_atom_site_U_iso_or_equiv
B1 B 0 0 0.19767 1 0.0
N2 N 0 0 0.11431 1 0.0
Ce2 Ce 0.5 0.5 0.87306 1 0.0
N1 N 0.5 0.5 0 1 0.0
Ce1 Ce 0 0 0 1 0.0
Ni1 Ni 0 0.5 0.75 1 0.0
